data_1521646
loop_
_publ_author_name
'Naegele, A.'
'Meyer, H.J.'
'Glaser, J.'
'Gibson, K.'

_publ_section_title
;
 N H4 Ca Cl3, die reaktive Zwischenstufe in einer Synthese von Ca Cl2
;
_journal_name_full 'Zeitschrift fuer Anorganische und Allgemeine Chemie'
_journal_page_first 1940
_journal_page_last 1943
_journal_volume 625
_journal_year 1999
_chemical_formula_sum 'Ca Cl3 H4 N'
_chemical_name_systematic '(N H4) Ca Cl3'
_space_group_IT_number 62
_symmetry_space_group_name_Hall '-P 2ac 2n'
_symmetry_space_group_name_H-M 'P n m a'
_cell_angle_alpha 90
_cell_angle_beta 90
_cell_angle_gamma 90
_cell_formula_units_Z 4
_cell_length_a 7.5115
_cell_length_b 10.6775
_cell_length_c 7.4468
_cell_volume 597.263
_citation_journal_id_ASTM ZAACAB
_cod_data_source_file Naegele_ZAACAB_1999_837.cif
_cod_data_source_block H4Ca1Cl3N1
_cod_original_cell_volume 597.2634
_cod_original_formula_sum 'H4 Ca1 Cl3 N1'
_cod_database_code 1521646

loop_
_symmetry_equiv_pos_as_xyz
x,y,z
-x+1/2,-y,z+1/2
x+1/2,-y+1/2,-z+1/2
-x,y+1/2,-z
-x,-y,-z
x-1/2,y,-z-1/2
-x-1/2,y-1/2,z-1/2
x,-y-1/2,z

loop_
_atom_site_label
_atom_site_type_symbol
_atom_site_fract_x
_atom_site_fract_y
_atom_site_fract_z
_atom_site_occupancy
_atom_site_U_iso_or_equiv
_atom_site_attached_hydrogens
N1 N-3 0.034 0.75 0.508 1 0.0 4
Cl2 Cl-1 0.4832 0.75 0.434 1 0.0 0
Cl1 Cl-1 0.2966 0.5328 0.7965 1 0.0 0
Ca1 Ca+2 0.5 0.5 0.5 1 0.0 0
